data_7003087
loop_
_publ_author_name
'Barnes, Nicholas A.'
'Brisdon, Alan K.'
'Brown, F. R. William'
'Cross, Wendy I.'
'Herbert, Christopher J.'
'Pritchard, Robin G.'
'Sadiq, Ghazala'

_publ_section_title
;
 The coordination chemistry of perfluorovinyl substituted phosphine
 ligands, a crystallographic and spectroscopic study.
 Co-crystallisation of both cis- and trans-isomers of
 [PtCl2{PiPr2(CF&#xE001;CF2)}2] within the same unit cell
;
_journal_issue 1
_journal_name_full 'Dalton Transactions'
_journal_page_first 101
_journal_paper_doi 10.1039/b711825b
_journal_year 2008
_chemical_formula_moiety 'C16 H28 Cl2 F6 P2 Pd1'
_chemical_formula_sum 'C16 H28 Cl2 F6 P2 Pd'
_chemical_formula_weight 573.62
_chemical_name_systematic
;
trans-bis(diisopropylperfluorovinylphoshine)palladium(II)chloride
;
_space_group_IT_number 2
_symmetry_cell_setting triclinic
_symmetry_space_group_name_Hall '-P 1'
_symmetry_space_group_name_H-M 'P -1'
_atom_sites_solution_hydrogens geom
_atom_sites_solution_primary direct
_atom_sites_solution_secondary difmap
_audit_creation_method SHELXL-97
_cell_angle_alpha 80.593(12)
_cell_angle_beta 77.717(16)
_cell_angle_gamma 70.897(16)
_cell_formula_units_Z 1
_cell_length_a 8.090(2)
_cell_length_b 8.3232(14)
_cell_length_c 9.2824(13)
_cell_measurement_temperature 203(2)
_cell_volume 574.1(2)
_computing_structure_refinement 'SHELXL-97 (Sheldrick, 1997)'
_computing_structure_solution 'SHELXS-97 (Sheldrick, 1990)'
_diffrn_ambient_temperature 203(2)
_diffrn_measured_fraction_theta_full 0.997
_diffrn_measured_fraction_theta_max 0.997
_diffrn_radiation_monochromator graphite
_diffrn_radiation_source 'fine-focus sealed tube'
_diffrn_radiation_type MoK\a
_diffrn_radiation_wavelength 0.71069
_diffrn_reflns_av_R_equivalents 0.0000
_diffrn_reflns_av_sigmaI/netI 0.0137
_diffrn_reflns_limit_h_max 9
_diffrn_reflns_limit_h_min 0
_diffrn_reflns_limit_k_max 9
_diffrn_reflns_limit_k_min -9
_diffrn_reflns_limit_l_max 11
_diffrn_reflns_limit_l_min -10
_diffrn_reflns_number 2152
_diffrn_reflns_theta_full 24.98
_diffrn_reflns_theta_max 24.98
_diffrn_reflns_theta_min 2.26
_exptl_absorpt_coefficient_mu 1.227
_exptl_absorpt_correction_T_max 0.7914
_exptl_absorpt_correction_T_min 0.7489
_exptl_absorpt_correction_type psi-scan
_exptl_absorpt_process_details
;
North A.C.T., Phillips D.C. & Mathews F.S. (1968) Acta. Cryst. A24, 351
Number of psi-scan sets used was 5
Theta correction was applied.
Averaged transmission function was used.
No Fourier smoothing was applied.
;
_exptl_crystal_colour 'pale yellow'
_exptl_crystal_density_diffrn 1.659
_exptl_crystal_density_method 'not measured'
_exptl_crystal_description prism
_exptl_crystal_F_000 288
_exptl_crystal_size_max 0.25
_exptl_crystal_size_mid 0.15
_exptl_crystal_size_min 0.10
_refine_diff_density_max 1.722
_refine_diff_density_min -2.198
_refine_diff_density_rms 0.239
_refine_ls_extinction_method none
_refine_ls_goodness_of_fit_ref 1.229
_refine_ls_hydrogen_treatment riding
_refine_ls_matrix_type full
_refine_ls_number_parameters 128
_refine_ls_number_reflns 2152
_refine_ls_number_restraints 0
_refine_ls_restrained_S_all 1.229
_refine_ls_R_factor_all 0.0567
_refine_ls_R_factor_gt 0.0485
_refine_ls_shift/su_max 0.008
_refine_ls_shift/su_mean 0.001
_refine_ls_structure_factor_coef Fsqd
_refine_ls_weighting_details 'calc w=1/[\s^2^(Fo^2^)+(0.1592P)^2^+0.3158P] where P=(Fo^2^+2Fc^2^)/3'
_refine_ls_weighting_scheme calc
_refine_ls_wR_factor_gt 0.1612
_refine_ls_wR_factor_ref 0.2090
_reflns_number_gt 1994
_reflns_number_total 2152
_reflns_threshold_expression >2sigma(I)
_cod_data_source_file b711825b.txt
_cod_data_source_block PdCliPr2pfv
_cod_depositor_comments
;
The following automatic conversions were performed:
'_symmetry_cell_setting' value 'Triclinic' changed to 'triclinic'
according to '/home/saulius/struct/CIF-dictionaries/cif_core.dic'
dictionary named 'cif_core.dic' version 2.4.1 from 2010-06-29.

Automatic conversion script
Id: cif_fix_enum 1527 2010-12-29 10:47:43Z saulius 
;
_cod_original_cell_volume 574.08(19)
_cod_database_code 7003087

loop_
_symmetry_equiv_pos_as_xyz
'x, y, z'
'-x, -y, -z'

loop_
_atom_site_label
_atom_site_type_symbol
_atom_site_fract_x
_atom_site_fract_y
_atom_site_fract_z
_atom_site_U_iso_or_equiv
_atom_site_adp_type
_atom_site_occupancy
_atom_site_symmetry_multiplicity
_atom_site_calc_flag
_atom_site_refinement_flags
_atom_site_disorder_assembly
_atom_site_disorder_group
Pd1 Pd 0.5000 0.5000 0.0000 0.0225(3) Uani 1 2 d S . .
Cl1 Cl 0.3024(2) 0.5082(2) -0.14621(16) 0.0379(5) Uani 1 1 d . . .
P1 P 0.6855(2) 0.58602(17) -0.20256(15) 0.0234(4) Uani 1 1 d . . .
F1 F 0.6504(6) 0.6929(5) -0.4914(4) 0.0459(10) Uani 1 1 d . . .
F2 F 0.3424(7) 0.9370(6) -0.4379(5) 0.0594(13) Uani 1 1 d . . .
F3 F 0.3301(6) 0.8873(5) -0.2010(5) 0.0508(11) Uani 1 1 d . . .
C1 C 0.5727(9) 0.7200(8) -0.3484(6) 0.0303(13) Uani 1 1 d . . .
C2 C 0.4226(10) 0.8415(8) -0.3290(8) 0.0417(16) Uani 1 1 d . . .
C3 C 0.8338(8) 0.4018(8) -0.2987(7) 0.0310(13) Uani 1 1 d . . .
H3 H 0.9032 0.4445 -0.3892 0.037 Uiso 1 1 calc R . .
C4 C 0.7295(10) 0.3031(9) -0.3442(8) 0.0416(16) Uani 1 1 d . . .
H4A H 0.8102 0.2118 -0.4009 0.062 Uiso 1 1 calc R . .
H4B H 0.6455 0.3794 -0.4045 0.062 Uiso 1 1 calc R . .
H4C H 0.6657 0.2549 -0.2564 0.062 Uiso 1 1 calc R . .
C5 C 0.9625(11) 0.2875(9) -0.1989(9) 0.0475(18) Uani 1 1 d . . .
H5A H 0.8961 0.2527 -0.1059 0.071 Uiso 1 1 calc R . .
H5B H 1.0366 0.3501 -0.1799 0.071 Uiso 1 1 calc R . .
H5C H 1.0366 0.1872 -0.2474 0.071 Uiso 1 1 calc R . .
C6 C 0.8240(9) 0.7077(7) -0.1719(6) 0.0289(13) Uani 1 1 d . . .
H6 H 0.9027 0.6343 -0.1030 0.035 Uiso 1 1 calc R . .
C7 C 0.9443(9) 0.7549(9) -0.3135(7) 0.0353(14) Uani 1 1 d . . .
H7A H 0.8715 0.8298 -0.3830 0.053 Uiso 1 1 calc R . .
H7B H 1.0180 0.6517 -0.3582 0.053 Uiso 1 1 calc R . .
H7C H 1.0193 0.8128 -0.2887 0.053 Uiso 1 1 calc R . .
C8 C 0.7094(10) 0.8664(8) -0.0953(8) 0.0408(16) Uani 1 1 d . . .
H8A H 0.7849 0.9275 -0.0764 0.061 Uiso 1 1 calc R . .
H8B H 0.6426 0.8323 -0.0022 0.061 Uiso 1 1 calc R . .
H8C H 0.6278 0.9403 -0.1587 0.061 Uiso 1 1 calc R . .

loop_
_atom_site_aniso_label
_atom_site_aniso_U_11
_atom_site_aniso_U_22
_atom_site_aniso_U_33
_atom_site_aniso_U_23
_atom_site_aniso_U_13
_atom_site_aniso_U_12
Pd1 0.0229(4) 0.0220(4) 0.0202(4) -0.0021(3) -0.0030(3) -0.0039(3)
Cl1 0.0362(9) 0.0523(10) 0.0291(8) 0.0043(7) -0.0110(7) -0.0192(7)
P1 0.0270(8) 0.0186(8) 0.0209(8) -0.0033(6) -0.0026(6) -0.0025(6)
F1 0.063(3) 0.051(2) 0.0254(18) 0.0001(16) -0.0077(18) -0.022(2)
F2 0.070(3) 0.041(2) 0.072(3) 0.017(2) -0.046(3) -0.012(2)
F3 0.044(2) 0.037(2) 0.062(3) -0.0076(18) -0.009(2) 0.0031(18)
C1 0.040(4) 0.030(3) 0.026(3) 0.002(2) -0.011(3) -0.016(3)
C2 0.051(4) 0.028(3) 0.050(4) 0.008(3) -0.027(3) -0.012(3)
C3 0.033(3) 0.024(3) 0.036(3) -0.012(2) 0.007(3) -0.011(2)
C4 0.047(4) 0.035(3) 0.049(4) -0.020(3) 0.002(3) -0.021(3)
C5 0.043(4) 0.029(3) 0.064(5) -0.016(3) -0.012(4) 0.006(3)
C6 0.035(3) 0.024(3) 0.028(3) -0.004(2) -0.004(3) -0.010(3)
C7 0.035(3) 0.039(3) 0.035(3) 0.001(3) -0.006(3) -0.018(3)
C8 0.047(4) 0.028(3) 0.047(4) -0.011(3) -0.003(3) -0.010(3)

loop_
_atom_type_symbol
_atom_type_description
_atom_type_scat_dispersion_real
_atom_type_scat_dispersion_imag
_atom_type_scat_source
C C 0.0033 0.0016 'International Tables Vol C Tables 4.2.6.8 and 6.1.1.4'
H H 0.0000 0.0000 'International Tables Vol C Tables 4.2.6.8 and 6.1.1.4'
Cl Cl 0.1484 0.1585 'International Tables Vol C Tables 4.2.6.8 and 6.1.1.4'
F F 0.0171 0.0103 'International Tables Vol C Tables 4.2.6.8 and 6.1.1.4'
P P 0.1023 0.0942 'International Tables Vol C Tables 4.2.6.8 and 6.1.1.4'
Pd Pd -0.9988 1.0072 'International Tables Vol C Tables 4.2.6.8 and 6.1.1.4'

loop_
_geom_angle_atom_site_label_1
_geom_angle_atom_site_label_2
_geom_angle_atom_site_label_3
_geom_angle
_geom_angle_site_symmetry_1
_geom_angle_site_symmetry_3
_geom_angle_publ_flag
Cl1 Pd1 Cl1 180.0 . 2_665 ?
Cl1 Pd1 P1 88.77(6) . 2_665 ?
Cl1 Pd1 P1 91.23(6) 2_665 2_665 ?
Cl1 Pd1 P1 91.23(6) . . ?
Cl1 Pd1 P1 88.77(6) 2_665 . ?
P1 Pd1 P1 180.00(7) 2_665 . ?
C1 P1 C6 102.6(3) . . ?
C1 P1 C3 102.1(3) . . ?
C6 P1 C3 107.1(3) . . ?
C1 P1 Pd1 114.5(2) . . ?
C6 P1 Pd1 118.17(19) . . ?
C3 P1 Pd1 110.8(2) . . ?
C8 C6 C7 111.2(5) . . ?
C8 C6 P1 110.4(5) . . ?
C7 C6 P1 113.6(4) . . ?
C4 C3 C5 111.0(6) . . ?
C4 C3 P1 111.2(5) . . ?
C5 C3 P1 109.4(4) . . ?
C2 C1 F1 116.6(5) . . ?
C2 C1 P1 125.6(5) . . ?
F1 C1 P1 117.8(5) . . ?
C1 C2 F3 125.4(6) . . ?
C1 C2 F2 124.3(7) . . ?
F3 C2 F2 110.3(6) . . ?

loop_
_geom_bond_atom_site_label_1
_geom_bond_atom_site_label_2
_geom_bond_distance
_geom_bond_site_symmetry_2
_geom_bond_publ_flag
Pd1 Cl1 2.2856(16) . ?
Pd1 Cl1 2.2856(16) 2_665 ?
Pd1 P1 2.3158(15) 2_665 ?
Pd1 P1 2.3158(15) . ?
P1 C1 1.810(6) . ?
P1 C6 1.826(6) . ?
P1 C3 1.837(6) . ?
F1 C1 1.363(7) . ?
F2 C2 1.324(7) . ?
F3 C2 1.303(9) . ?
C1 C2 1.301(10) . ?
C3 C4 1.511(9) . ?
C3 C5 1.523(10) . ?
C6 C7 1.538(9) . ?
C6 C8 1.528(8) . ?
